data_1570874
loop_
_publ_author_name
'Liao, Qiuyan'
'Li, Aisen'
'Huang, Arui'
'Wang, Jiaqiang'
'Chang, Kai'
'Li, Hehua'
'Yao, Pengfei'
'Zhong, Cheng'
'Xie, Peidong'
'Wang, Jinfeng'
'Li, Zhen'
'Li, Qianqian'

_publ_section_title
;
 Controllable &#x3c0;-&#x3c0; coupling of intramolecular dimer models in
 aggregated states.
;
_journal_issue 12
_journal_name_full 'Chemical science'
_journal_page_first 4364
_journal_page_last 4373
_journal_paper_doi 10.1039/d3sc05533g
_journal_volume 15
_journal_year 2024
_chemical_formula_moiety 'C51 H46 O, C H2 Cl2'
_chemical_formula_sum 'C52 H48 Cl2 O'
_chemical_formula_weight 759.80
_space_group_crystal_system triclinic
_space_group_IT_number 2
_space_group_name_Hall '-P 1'
_space_group_name_H-M_alt 'P -1'
_atom_sites_solution_hydrogens geom
_atom_sites_solution_primary dual
_audit_creation_date 2019-11-15
_audit_creation_method
; 
Olex2 1.2 
(compiled 2018.05.29 svn.r3508 for OlexSys, GUI svn.r5506) 
;
_audit_update_record
;
2022-06-20 deposited with the CCDC.	2024-02-01 downloaded from the CCDC.
;
_cell_angle_alpha 93.696(5)
_cell_angle_beta 114.031(4)
_cell_angle_gamma 108.413(5)
_cell_formula_units_Z 2
_cell_length_a 12.819(3)
_cell_length_b 13.093(3)
_cell_length_c 14.822(3)
_cell_measurement_reflns_used 4142
_cell_measurement_temperature 290(2)
_cell_measurement_theta_max 26.65
_cell_measurement_theta_min 2.21
_cell_volume 2101.6(8)
_computing_cell_refinement 'SAINT v7.68A (Bruker, 2009)'
_computing_data_collection 'Bruker APEX2'
_computing_data_reduction 'SAINT v7.68A (Bruker, 2009)'
_computing_molecular_graphics 'Olex2 (Dolomanov et al., 2009)'
_computing_publication_material 'Olex2 (Dolomanov et al., 2009)'
_computing_structure_refinement 'XL (Sheldrick, 2008)'
_computing_structure_solution 'XM (Sheldrick, 2008)'
_diffrn_ambient_temperature 290(2)
_diffrn_measured_fraction_theta_full 1.000
_diffrn_measured_fraction_theta_max 1.000
_diffrn_measurement_device_type 'Bruker APEX-II CCD'
_diffrn_measurement_method '\f and \w scans'
_diffrn_radiation_monochromator graphite
_diffrn_radiation_type MoK\a
_diffrn_radiation_wavelength 0.71073
_diffrn_reflns_av_R_equivalents 0.1221
_diffrn_reflns_av_unetI/netI 0.0988
_diffrn_reflns_Laue_measured_fraction_full 1.000
_diffrn_reflns_Laue_measured_fraction_max 1.000
_diffrn_reflns_limit_h_max 15
_diffrn_reflns_limit_h_min -15
_diffrn_reflns_limit_k_max 15
_diffrn_reflns_limit_k_min -15
_diffrn_reflns_limit_l_max 17
_diffrn_reflns_limit_l_min -17
_diffrn_reflns_number 29916
_diffrn_reflns_point_group_measured_fraction_full 1.000
_diffrn_reflns_point_group_measured_fraction_max 1.000
_diffrn_reflns_theta_full 24.999
_diffrn_reflns_theta_max 24.999
_diffrn_reflns_theta_min 1.543
_diffrn_standards_number 0
_exptl_absorpt_coefficient_mu 0.192
_exptl_absorpt_correction_T_max 0.7456
_exptl_absorpt_correction_T_min 0.5558
_exptl_absorpt_correction_type multi-scan
_exptl_absorpt_process_details 'SADABS-2008/1 (Bruker,2008)'
_exptl_crystal_colour colourless
_exptl_crystal_colour_primary colourless
_exptl_crystal_density_diffrn 1.201
_exptl_crystal_description plate
_exptl_crystal_F_000 804
_exptl_crystal_size_max 0.1
_exptl_crystal_size_mid 0.05
_exptl_crystal_size_min 0.02
_refine_diff_density_max 0.390
_refine_diff_density_min -0.338
_refine_diff_density_rms 0.069
_refine_ls_extinction_method none
_refine_ls_goodness_of_fit_ref 1.093
_refine_ls_hydrogen_treatment constr
_refine_ls_matrix_type full
_refine_ls_number_parameters 532
_refine_ls_number_reflns 7408
_refine_ls_number_restraints 54
_refine_ls_restrained_S_all 1.117
_refine_ls_R_factor_all 0.1634
_refine_ls_R_factor_gt 0.0812
_refine_ls_shift/su_max 0.000
_refine_ls_shift/su_mean 0.000
_refine_ls_structure_factor_coef Fsqd
_refine_ls_weighting_details 'w=1/[\s^2^(Fo^2^)+(0.1000P)^2^] where P=(Fo^2^+2Fc^2^)/3'
_refine_ls_weighting_scheme calc
_refine_ls_wR_factor_gt 0.2050
_refine_ls_wR_factor_ref 0.2373
_reflns_Friedel_coverage 0.000
_reflns_number_gt 3306
_reflns_number_total 7408
_reflns_threshold_expression 'I > 2\s(I)'
_cod_data_source_file d3sc05533g4.cif
_cod_data_source_block t
_cod_depositor_comments 'Adding full bibliography for 1570870--1570891.cif.'
_cod_database_code 1570874
_shelx_shelxl_version_number 2014/7
_shelx_space_group_comment
; 
The symmetry employed for this shelxl refinement is uniquely defined 
by the following loop, which should always be used as a source of 
symmetry information in preference to the above space-group names. 
They are only intended as comments. 
;
_shelx_estimated_absorpt_t_max 0.996
_shelx_estimated_absorpt_t_min 0.981
_olex2_refinement_description
; 
1. Fixed Uiso 
 At 1.2 times of: 
  All C(H) groups, All C(H,H) groups 
 At 1.5 times of: 
  All C(H,H,H) groups 
2. Restrained distances 
 Cl2-C1S' = Cl1'-C1S' 
 1.73 with sigma of 0.01 
 Cl2-C1S' \\sim Cl2'-C1S 
 with sigma of 0.02 
 Cl1'-C1S' \\sim Cl1-C1S 
 with sigma of 0.02 
 Cl2-Cl1' \\sim Cl2'-Cl1 
 with sigma of 0.04 
 Cl1'-C1S' \\sim Cl1-C1S \\sim Cl2-C1S' \\sim Cl2'-C1S 
 with sigma of 0.01 
 Cl2'-Cl1 \\sim Cl1'-Cl2 
 with sigma of 0.01 
3. Uiso/Uaniso restraints and constraints 
Uanis(Cl1) \\sim Ueq, Uanis(C1S) \\sim Ueq, Uanis(Cl2') \\sim Ueq, Uanis(C1S') 
\\sim Ueq, Uanis(Cl1') \\sim Ueq, Uanis(Cl2) \\sim Ueq, Uanis(C15) \\sim Ueq: 
with sigma of 0.01 and sigma for terminal atoms of 0.02 
4. Others 
 Sof(C1S)=Sof(H1SC)=Sof(H1SD)=Sof(Cl1)=Sof(Cl2')=1-FVAR(1) 
 Sof(C1S')=Sof(H1SA)=Sof(H1SB)=Sof(Cl1')=Sof(Cl2)=FVAR(1) 
5.a Secondary CH2 refined with riding coordinates: 
 C1S'(H1SA,H1SB), C1S(H1SC,H1SD) 
5.b Aromatic/amide H refined with riding coordinates: 
 C2(H2), C6(H6), C11(H11), C13(H13), C26(H26), C27(H27), C28(H28), C29(H29), 
 C31(H31), C34(H34), C35(H35), C36(H36), C37(H37), C40(H40), C41(H41), C42(H42), 
  C43(H43), C45(H45), C48(H48), C49(H49), C50(H50), C51(H51) 
5.c Idealised Me refined as rotating group: 
 C15(H15A,H15B,H15C), C16(H16A,H16B,H16C), C17(H17A,H17B,H17C), C18(H18A,H18B, 
 H18C), C19(H19A,H19B,H19C), C21(H21A,H21B,H21C), C22(H22A,H22B,H22C), C23(H23A, 
 H23B,H23C) 
;
_olex2_submission_special_instructions 'No special instructions were received'

loop_
_space_group_symop_operation_xyz
'x, y, z'
'-x, -y, -z'

loop_
_atom_site_label
_atom_site_type_symbol
_atom_site_fract_x
_atom_site_fract_y
_atom_site_fract_z
_atom_site_U_iso_or_equiv
_atom_site_adp_type
_atom_site_occupancy
_atom_site_site_symmetry_order
_atom_site_calc_flag
_atom_site_refinement_flags_posn
_atom_site_refinement_flags_adp
_atom_site_refinement_flags_occupancy
_atom_site_disorder_assembly
_atom_site_disorder_group
C1 C 0.4985(3) 0.1699(3) 0.1870(3) 0.0349(9) Uani 1 1 d . . . . .
C2 C 0.4945(3) 0.2515(3) 0.2490(3) 0.0351(9) Uani 1 1 d . . . . .
H2 H 0.4384 0.2312 0.2755 0.042 Uiso 1 1 calc R . . . .
C3 C 0.5707(3) 0.3623(3) 0.2731(2) 0.0289(8) Uani 1 1 d . . . . .
C4 C 0.6541(3) 0.3906(2) 0.2338(2) 0.0297(8) Uani 1 1 d . . . . .
C5 C 0.6622(3) 0.3120(3) 0.1716(3) 0.0324(8) Uani 1 1 d . . . . .
C6 C 0.5839(3) 0.2032(3) 0.1499(3) 0.0368(9) Uani 1 1 d . . . . .
H6 H 0.5890 0.1503 0.1086 0.044 Uiso 1 1 calc R . . . .
C7 C 0.5605(3) 0.4468(3) 0.3409(3) 0.0301(8) Uani 1 1 d . . . . .
C8 C 0.6527(3) 0.5612(3) 0.3564(2) 0.0291(8) Uani 1 1 d . . . . .
C9 C 0.7331(3) 0.5804(3) 0.3136(2) 0.0304(8) Uani 1 1 d . . . . .
C10 C 0.8184(3) 0.6851(3) 0.3292(3) 0.0326(8) Uani 1 1 d . . . . .
C11 C 0.8213(3) 0.7727(3) 0.3900(3) 0.0381(9) Uani 1 1 d . . . . .
H11 H 0.8779 0.8431 0.4009 0.046 Uiso 1 1 calc R . . . .
C12 C 0.7430(3) 0.7590(3) 0.4349(3) 0.0344(9) Uani 1 1 d . . . . .
C13 C 0.6601(3) 0.6522(3) 0.4166(3) 0.0356(9) Uani 1 1 d . . . . .
H13 H 0.6069 0.6408 0.4461 0.043 Uiso 1 1 calc R . . . .
C14 C 0.4137(4) 0.0487(3) 0.1644(3) 0.0486(10) Uani 1 1 d . . . . .
C15 C 0.4516(7) 0.0054(4) 0.2574(5) 0.152(3) Uani 1 1 d . U . . .
H15A H 0.5327 0.0049 0.2773 0.228 Uiso 1 1 calc GR . . . .
H15B H 0.3945 -0.0684 0.2445 0.228 Uiso 1 1 calc GR . . . .
H15C H 0.4523 0.0517 0.3108 0.228 Uiso 1 1 calc GR . . . .
C16 C 0.2800(5) 0.0399(4) 0.1325(6) 0.122(2) Uani 1 1 d . . . . .
H16A H 0.2763 0.0787 0.1876 0.183 Uiso 1 1 calc GR . . . .
H16B H 0.2270 -0.0364 0.1154 0.183 Uiso 1 1 calc GR . . . .
H16C H 0.2536 0.0718 0.0748 0.183 Uiso 1 1 calc GR . . . .
C17 C 0.4098(6) -0.0219(4) 0.0800(5) 0.121(3) Uani 1 1 d . . . . .
H17A H 0.3842 0.0072 0.0203 0.181 Uiso 1 1 calc GR . . . .
H17B H 0.3524 -0.0956 0.0670 0.181 Uiso 1 1 calc GR . . . .
H17C H 0.4903 -0.0230 0.0981 0.181 Uiso 1 1 calc GR . . . .
C18 C 0.5894(4) 0.4162(3) 0.4450(3) 0.0453(10) Uani 1 1 d . . . . .
H18A H 0.5318 0.3439 0.4361 0.068 Uiso 1 1 calc GR . . . .
H18B H 0.5827 0.4690 0.4883 0.068 Uiso 1 1 calc GR . . . .
H18C H 0.6716 0.4167 0.4753 0.068 Uiso 1 1 calc GR . . . .
C19 C 0.4295(3) 0.4466(3) 0.2921(3) 0.0441(10) Uani 1 1 d . . . . .
H19A H 0.4126 0.4671 0.2281 0.066 Uiso 1 1 calc GR . . . .
H19B H 0.4224 0.4985 0.3359 0.066 Uiso 1 1 calc GR . . . .
H19C H 0.3715 0.3740 0.2818 0.066 Uiso 1 1 calc GR . . . .
C20 C 0.7465(4) 0.8549(3) 0.5021(3) 0.0476(10) Uani 1 1 d . . . . .
C21 C 0.7641(6) 0.8262(4) 0.6045(4) 0.104(2) Uani 1 1 d . . . . .
H21A H 0.6987 0.7585 0.5941 0.157 Uiso 1 1 calc GR . . . .
H21B H 0.7631 0.8845 0.6465 0.157 Uiso 1 1 calc GR . . . .
H21C H 0.8417 0.8177 0.6371 0.157 Uiso 1 1 calc GR . . . .
C22 C 0.6244(5) 0.8682(5) 0.4563(5) 0.125(3) Uani 1 1 d . . . . .
H22A H 0.6134 0.8944 0.3953 0.187 Uiso 1 1 calc GR . . . .
H22B H 0.6225 0.9204 0.5036 0.187 Uiso 1 1 calc GR . . . .
H22C H 0.5592 0.7983 0.4407 0.187 Uiso 1 1 calc GR . . . .
C23 C 0.8478(6) 0.9610(4) 0.5200(5) 0.120(3) Uani 1 1 d . . . . .
H23A H 0.9257 0.9533 0.5539 0.179 Uiso 1 1 calc GR . . . .
H23B H 0.8447 1.0184 0.5613 0.179 Uiso 1 1 calc GR . . . .
H23C H 0.8382 0.9796 0.4562 0.179 Uiso 1 1 calc GR . . . .
C24 C 0.7513(3) 0.3430(3) 0.1277(3) 0.0335(9) Uani 1 1 d . . . . .
C25 C 0.7076(3) 0.3375(3) 0.0231(3) 0.0352(9) Uani 1 1 d . . . . .
C26 C 0.5810(4) 0.3101(3) -0.0445(3) 0.0489(10) Uani 1 1 d . . . . .
H26 H 0.5239 0.2957 -0.0188 0.059 Uiso 1 1 calc R . . . .
C27 C 0.5414(4) 0.3042(3) -0.1456(3) 0.0594(12) Uani 1 1 d . . . . .
H27 H 0.4583 0.2864 -0.1882 0.071 Uiso 1 1 calc R . . . .
C28 C 0.6278(5) 0.3253(4) -0.1859(4) 0.0651(13) Uani 1 1 d . . . . .
H28 H 0.6005 0.3202 -0.2552 0.078 Uiso 1 1 calc R . . . .
C29 C 0.7465(5) 0.3521(3) -0.1259(3) 0.0579(12) Uani 1 1 d . . . . .
H29 H 0.8010 0.3662 -0.1542 0.069 Uiso 1 1 calc R . . . .
C30 C 0.7938(4) 0.3601(3) -0.0192(3) 0.0438(10) Uani 1 1 d . . . . .
C31 C 0.9172(4) 0.3866(3) 0.0436(3) 0.0490(11) Uani 1 1 d . . . . .
H31 H 0.9719 0.4004 0.0156 0.059 Uiso 1 1 calc R . . . .
C32 C 0.9624(4) 0.3933(3) 0.1468(3) 0.0466(10) Uani 1 1 d . . . . .
C33 C 0.8779(3) 0.3719(3) 0.1913(3) 0.0394(9) Uani 1 1 d . . . . .
C34 C 0.9287(4) 0.3793(3) 0.2975(3) 0.0550(11) Uani 1 1 d . . . . .
H34 H 0.8766 0.3662 0.3281 0.066 Uiso 1 1 calc R . . . .
C35 C 1.0497(4) 0.4047(4) 0.3549(4) 0.0727(14) Uani 1 1 d . . . . .
H35 H 1.0802 0.4102 0.4245 0.087 Uiso 1 1 calc R . . . .
C36 C 1.1311(4) 0.4233(4) 0.3107(4) 0.0819(16) Uani 1 1 d . . . . .
H36 H 1.2144 0.4391 0.3511 0.098 Uiso 1 1 calc R . . . .
C37 C 1.0891(4) 0.4182(4) 0.2110(4) 0.0671(13) Uani 1 1 d . . . . .
H37 H 1.1441 0.4313 0.1832 0.080 Uiso 1 1 calc R . . . .
C38 C 0.9083(3) 0.7063(2) 0.2859(3) 0.0342(9) Uani 1 1 d . . . . .
C39 C 1.0341(3) 0.7344(3) 0.3501(3) 0.0373(9) Uani 1 1 d . . . . .
C40 C 1.0810(4) 0.7332(3) 0.4553(3) 0.0507(11) Uani 1 1 d . . . . .
H40 H 1.0260 0.7117 0.4828 0.061 Uiso 1 1 calc R . . . .
C41 C 1.2032(4) 0.7624(3) 0.5165(3) 0.0605(12) Uani 1 1 d . . . . .
H41 H 1.2309 0.7609 0.5848 0.073 Uiso 1 1 calc R . . . .
C42 C 1.2879(4) 0.7951(4) 0.4762(4) 0.0637(13) Uani 1 1 d . . . . .
H42 H 1.3718 0.8165 0.5183 0.076 Uiso 1 1 calc R . . . .
C43 C 1.2485(4) 0.7957(3) 0.3777(4) 0.0561(11) Uani 1 1 d . . . . .
H43 H 1.3057 0.8156 0.3522 0.067 Uiso 1 1 calc R . . . .
C44 C 1.1215(3) 0.7665(3) 0.3109(3) 0.0411(10) Uani 1 1 d . . . . .
C45 C 1.0798(4) 0.7698(3) 0.2091(3) 0.0479(10) Uani 1 1 d . . . . .
H45 H 1.1370 0.7932 0.1840 0.057 Uiso 1 1 calc R . . . .
C46 C 0.9567(4) 0.7397(3) 0.1441(3) 0.0446(10) Uani 1 1 d . . . . .
C47 C 0.8675(3) 0.7055(3) 0.1816(3) 0.0386(9) Uani 1 1 d . . . . .
C48 C 0.7405(4) 0.6744(3) 0.1108(3) 0.0551(11) Uani 1 1 d . . . . .
H48 H 0.6805 0.6514 0.1332 0.066 Uiso 1 1 calc R . . . .
C49 C 0.7061(4) 0.6779(4) 0.0125(3) 0.0695(14) Uani 1 1 d . . . . .
H49 H 0.6229 0.6564 -0.0321 0.083 Uiso 1 1 calc R . . . .
C50 C 0.7948(5) 0.7137(4) -0.0235(3) 0.0722(14) Uani 1 1 d . . . . .
H50 H 0.7699 0.7169 -0.0912 0.087 Uiso 1 1 calc R . . . .
C51 C 0.9143(5) 0.7430(4) 0.0393(4) 0.0644(13) Uani 1 1 d . . . . .
H51 H 0.9716 0.7661 0.0142 0.077 Uiso 1 1 calc R . . . .
O1 O 0.7341(2) 0.49724(17) 0.25222(18) 0.0404(7) Uani 1 1 d . . . . .
C1S' C 0.8876(12) -0.0139(7) 0.1779(9) 0.128(5) Uani 0.605(11) 1 d D U P A 1
H1SA H 0.8253 -0.0732 0.1199 0.153 Uiso 0.605(11) 1 calc R . P A 1
H1SB H 0.9450 -0.0416 0.2248 0.153 Uiso 0.605(11) 1 calc R . P A 1
Cl1' Cl 0.8212(8) 0.0499(9) 0.2377(8) 0.255(4) Uani 0.605(11) 1 d D U P A 1
Cl2 Cl 0.9643(6) 0.1025(5) 0.1408(4) 0.240(6) Uani 0.605(11) 1 d D U P A 1
C1S C 0.8885(12) 0.0969(9) 0.1846(13) 0.095(5) Uani 0.395(11) 1 d D U P A 2
H1SC H 0.8394 0.1271 0.1331 0.114 Uiso 0.395(11) 1 calc R . P A 2
H1SD H 0.9436 0.1538 0.2461 0.114 Uiso 0.395(11) 1 calc R . P A 2
Cl1 Cl 0.7942(12) -0.0244(10) 0.2071(10) 0.214(5) Uani 0.395(11) 1 d D U P A 2
Cl2' Cl 0.9700(8) 0.0323(8) 0.1405(7) 0.212(8) Uani 0.395(11) 1 d D U P A 2

loop_
_atom_site_aniso_label
_atom_site_aniso_U_11
_atom_site_aniso_U_22
_atom_site_aniso_U_33
_atom_site_aniso_U_23
_atom_site_aniso_U_13
_atom_site_aniso_U_12
C1 0.041(2) 0.0250(18) 0.040(2) 0.0041(16) 0.0239(19) 0.0078(16)
C2 0.038(2) 0.031(2) 0.041(2) 0.0040(17) 0.0265(18) 0.0071(17)
C3 0.0315(19) 0.0248(18) 0.035(2) 0.0060(15) 0.0200(17) 0.0095(15)
C4 0.0304(19) 0.0220(18) 0.038(2) 0.0036(16) 0.0216(17) 0.0045(15)
C5 0.039(2) 0.0260(19) 0.036(2) 0.0013(16) 0.0227(18) 0.0103(16)
C6 0.049(2) 0.0250(19) 0.047(2) 0.0025(17) 0.031(2) 0.0148(17)
C7 0.032(2) 0.0253(18) 0.040(2) 0.0053(16) 0.0255(17) 0.0086(15)
C8 0.0305(19) 0.0253(18) 0.034(2) 0.0038(15) 0.0184(17) 0.0094(15)
C9 0.035(2) 0.0253(18) 0.036(2) 0.0003(16) 0.0227(17) 0.0105(16)
C10 0.035(2) 0.0251(19) 0.039(2) 0.0036(16) 0.0222(18) 0.0062(16)
C11 0.045(2) 0.0229(19) 0.048(2) 0.0038(17) 0.027(2) 0.0067(16)
C12 0.042(2) 0.0274(19) 0.041(2) 0.0038(16) 0.0269(19) 0.0131(17)
C13 0.037(2) 0.033(2) 0.045(2) 0.0060(18) 0.0283(19) 0.0121(17)
C14 0.059(3) 0.026(2) 0.060(3) 0.0034(19) 0.034(2) 0.0061(18)
C15 0.206(7) 0.053(3) 0.099(5) 0.041(3) 0.022(5) -0.012(4)
C16 0.085(4) 0.061(3) 0.205(7) -0.015(4) 0.084(5) -0.008(3)
C17 0.152(6) 0.046(3) 0.152(6) -0.035(3) 0.112(5) -0.024(3)
C18 0.061(3) 0.031(2) 0.050(3) 0.0064(18) 0.038(2) 0.0091(19)
C19 0.037(2) 0.033(2) 0.062(3) -0.0015(19) 0.028(2) 0.0088(17)
C20 0.062(3) 0.033(2) 0.058(3) 0.0009(19) 0.039(2) 0.017(2)
C21 0.164(6) 0.074(4) 0.078(4) -0.009(3) 0.070(4) 0.033(4)
C22 0.116(5) 0.103(5) 0.146(6) -0.032(4) 0.033(4) 0.075(4)
C23 0.157(6) 0.040(3) 0.184(6) -0.027(3) 0.135(6) -0.005(3)
C24 0.043(2) 0.0226(18) 0.046(2) 0.0029(16) 0.032(2) 0.0111(16)
C25 0.048(2) 0.0244(19) 0.048(2) 0.0065(17) 0.033(2) 0.0163(17)
C26 0.063(3) 0.043(2) 0.057(3) 0.012(2) 0.038(2) 0.025(2)
C27 0.077(3) 0.065(3) 0.051(3) 0.016(2) 0.034(3) 0.038(3)
C28 0.114(4) 0.064(3) 0.055(3) 0.030(2) 0.056(3) 0.053(3)
C29 0.088(4) 0.057(3) 0.062(3) 0.023(2) 0.055(3) 0.038(3)
C30 0.072(3) 0.029(2) 0.057(3) 0.0153(19) 0.049(2) 0.023(2)
C31 0.058(3) 0.043(2) 0.069(3) 0.013(2) 0.052(3) 0.017(2)
C32 0.046(2) 0.037(2) 0.069(3) 0.006(2) 0.043(2) 0.0094(19)
C33 0.043(2) 0.031(2) 0.050(3) 0.0019(18) 0.034(2) 0.0066(17)
C34 0.043(3) 0.067(3) 0.057(3) 0.006(2) 0.031(2) 0.013(2)
C35 0.048(3) 0.099(4) 0.056(3) 0.004(3) 0.019(3) 0.018(3)
C36 0.038(3) 0.108(4) 0.082(4) -0.003(3) 0.027(3) 0.008(3)
C37 0.045(3) 0.071(3) 0.088(4) 0.002(3) 0.045(3) 0.007(2)
C38 0.037(2) 0.0193(18) 0.052(3) 0.0015(17) 0.031(2) 0.0035(15)
C39 0.047(2) 0.0240(19) 0.049(3) 0.0059(17) 0.032(2) 0.0096(17)
C40 0.049(3) 0.043(2) 0.067(3) 0.015(2) 0.035(2) 0.013(2)
C41 0.057(3) 0.059(3) 0.059(3) 0.012(2) 0.021(3) 0.020(2)
C42 0.044(3) 0.061(3) 0.086(4) 0.020(3) 0.028(3) 0.021(2)
C43 0.046(3) 0.056(3) 0.073(3) 0.013(2) 0.034(3) 0.019(2)
C44 0.036(2) 0.031(2) 0.064(3) 0.0074(19) 0.031(2) 0.0108(17)
C45 0.046(3) 0.047(2) 0.064(3) 0.014(2) 0.041(2) 0.0125(19)
C46 0.053(3) 0.043(2) 0.052(3) 0.009(2) 0.041(2) 0.013(2)
C47 0.044(2) 0.032(2) 0.046(2) 0.0003(18) 0.031(2) 0.0094(17)
C48 0.049(3) 0.066(3) 0.051(3) 0.003(2) 0.031(2) 0.012(2)
C49 0.058(3) 0.096(4) 0.048(3) 0.007(3) 0.022(3) 0.027(3)
C50 0.075(4) 0.098(4) 0.043(3) 0.006(3) 0.030(3) 0.029(3)
C51 0.079(4) 0.068(3) 0.065(3) 0.013(3) 0.053(3) 0.023(3)
O1 0.0464(15) 0.0243(13) 0.0589(17) -0.0028(11) 0.0408(14) 0.0033(11)
C1S' 0.139(9) 0.112(8) 0.129(8) 0.015(6) 0.049(7) 0.061(7)
Cl1' 0.261(8) 0.287(10) 0.260(8) 0.070(7) 0.112(6) 0.163(7)
Cl2 0.242(8) 0.175(5) 0.126(4) 0.061(4) 0.004(4) -0.041(5)
C1S 0.103(9) 0.060(7) 0.098(9) 0.017(7) 0.019(7) 0.035(7)
Cl1 0.294(11) 0.202(9) 0.193(8) 0.086(7) 0.119(8) 0.132(8)
Cl2' 0.179(9) 0.209(11) 0.173(8) -0.057(7) -0.007(6) 0.116(9)

loop_
_atom_type_symbol
_atom_type_description
_atom_type_scat_dispersion_real
_atom_type_scat_dispersion_imag
_atom_type_scat_source
C C 0.0033 0.0016 'International Tables Vol C Tables 4.2.6.8 and 6.1.1.4'
H H 0.0000 0.0000 'International Tables Vol C Tables 4.2.6.8 and 6.1.1.4'
Cl Cl 0.1484 0.1585 'International Tables Vol C Tables 4.2.6.8 and 6.1.1.4'
O O 0.0106 0.0060 'International Tables Vol C Tables 4.2.6.8 and 6.1.1.4'

loop_
_geom_angle_atom_site_label_1
_geom_angle_atom_site_label_2
_geom_angle_atom_site_label_3
_geom_angle
_geom_angle_site_symmetry_1
_geom_angle_site_symmetry_3
_geom_angle_publ_flag
C2 C1 C14 120.7(3) . . ?
C6 C1 C2 116.8(3) . . ?
C6 C1 C14 122.5(3) . . ?
C1 C2 H2 118.5 . . ?
C1 C2 C3 122.9(3) . . ?
C3 C2 H2 118.5 . . ?
C2 C3 C7 119.9(3) . . ?
C4 C3 C2 117.6(3) . . ?
C4 C3 C7 122.4(3) . . ?
C3 C4 C5 121.8(3) . . ?
O1 C4 C3 123.0(3) . . ?
O1 C4 C5 115.3(3) . . ?
C4 C5 C24 121.7(3) . . ?
C6 C5 C4 118.1(3) . . ?
C6 C5 C24 120.2(3) . . ?
C1 C6 C5 122.8(3) . . ?
C1 C6 H6 118.6 . . ?
C5 C6 H6 118.6 . . ?
C3 C7 C18 108.9(3) . . ?
C3 C7 C19 109.5(3) . . ?
C8 C7 C3 110.2(3) . . ?
C8 C7 C18 108.7(3) . . ?
C8 C7 C19 109.7(3) . . ?
C19 C7 C18 109.8(3) . . ?
C9 C8 C7 122.6(3) . . ?
C9 C8 C13 117.1(3) . . ?
C13 C8 C7 120.3(3) . . ?
C8 C9 C10 122.4(3) . . ?
O1 C9 C8 122.5(3) . . ?
O1 C9 C10 115.1(3) . . ?
C9 C10 C11 117.8(3) . . ?
C9 C10 C38 122.9(3) . . ?
C11 C10 C38 119.3(3) . . ?
C10 C11 H11 118.7 . . ?
C12 C11 C10 122.6(3) . . ?
C12 C11 H11 118.7 . . ?
C11 C12 C13 116.7(3) . . ?
C11 C12 C20 122.7(3) . . ?
C13 C12 C20 120.6(3) . . ?
C8 C13 H13 118.3 . . ?
C12 C13 C8 123.4(3) . . ?
C12 C13 H13 118.3 . . ?
C1 C14 C16 110.1(3) . . ?
C15 C14 C1 109.6(4) . . ?
C15 C14 C16 106.8(5) . . ?
C15 C14 C17 110.8(5) . . ?
C17 C14 C1 113.0(3) . . ?
C17 C14 C16 106.2(4) . . ?
C14 C15 H15A 109.5 . . ?
C14 C15 H15B 109.5 . . ?
C14 C15 H15C 109.5 . . ?
H15A C15 H15B 109.5 . . ?
H15A C15 H15C 109.5 . . ?
H15B C15 H15C 109.5 . . ?
C14 C16 H16A 109.5 . . ?
C14 C16 H16B 109.5 . . ?
C14 C16 H16C 109.5 . . ?
H16A C16 H16B 109.5 . . ?
H16A C16 H16C 109.5 . . ?
H16B C16 H16C 109.5 . . ?
C14 C17 H17A 109.5 . . ?
C14 C17 H17B 109.5 . . ?
C14 C17 H17C 109.5 . . ?
H17A C17 H17B 109.5 . . ?
H17A C17 H17C 109.5 . . ?
H17B C17 H17C 109.5 . . ?
C7 C18 H18A 109.5 . . ?
C7 C18 H18B 109.5 . . ?
C7 C18 H18C 109.5 . . ?
H18A C18 H18B 109.5 . . ?
H18A C18 H18C 109.5 . . ?
H18B C18 H18C 109.5 . . ?
C7 C19 H19A 109.5 . . ?
C7 C19 H19B 109.5 . . ?
C7 C19 H19C 109.5 . . ?
H19A C19 H19B 109.5 . . ?
H19A C19 H19C 109.5 . . ?
H19B C19 H19C 109.5 . . ?
C12 C20 C21 108.7(3) . . ?
C22 C20 C12 109.9(3) . . ?
C22 C20 C21 106.5(4) . . ?
C23 C20 C12 112.9(3) . . ?
C23 C20 C21 108.6(4) . . ?
C23 C20 C22 110.1(4) . . ?
C20 C21 H21A 109.5 . . ?
C20 C21 H21B 109.5 . . ?
C20 C21 H21C 109.5 . . ?
H21A C21 H21B 109.5 . . ?
H21A C21 H21C 109.5 . . ?
H21B C21 H21C 109.5 . . ?
C20 C22 H22A 109.5 . . ?
C20 C22 H22B 109.5 . . ?
C20 C22 H22C 109.5 . . ?
H22A C22 H22B 109.5 . . ?
H22A C22 H22C 109.5 . . ?
H22B C22 H22C 109.5 . . ?
C20 C23 H23A 109.5 . . ?
C20 C23 H23B 109.5 . . ?
C20 C23 H23C 109.5 . . ?
H23A C23 H23B 109.5 . . ?
H23A C23 H23C 109.5 . . ?
H23B C23 H23C 109.5 . . ?
C25 C24 C5 119.9(3) . . ?
C25 C24 C33 120.7(3) . . ?
C33 C24 C5 119.3(3) . . ?
C24 C25 C26 123.1(3) . . ?
C24 C25 C30 119.2(3) . . ?
C26 C25 C30 117.7(4) . . ?
C25 C26 H26 119.2 . . ?
C27 C26 C25 121.7(4) . . ?
C27 C26 H26 119.2 . . ?
C26 C27 H27 120.1 . . ?
C26 C27 C28 119.7(4) . . ?
C28 C27 H27 120.1 . . ?
C27 C28 H28 119.6 . . ?
C29 C28 C27 120.7(4) . . ?
C29 C28 H28 119.6 . . ?
C28 C29 H29 118.9 . . ?
C28 C29 C30 122.2(4) . . ?
C30 C29 H29 118.9 . . ?
C29 C30 C25 118.0(4) . . ?
C31 C30 C25 119.4(4) . . ?
C31 C30 C29 122.6(4) . . ?
C30 C31 H31 118.8 . . ?
C30 C31 C32 122.4(4) . . ?
C32 C31 H31 118.8 . . ?
C31 C32 C33 119.3(4) . . ?
C31 C32 C37 122.2(4) . . ?
C37 C32 C33 118.5(4) . . ?
C24 C33 C32 118.9(3) . . ?
C24 C33 C34 123.9(3) . . ?
C34 C33 C32 117.2(4) . . ?
C33 C34 H34 119.1 . . ?
C35 C34 C33 121.9(4) . . ?
C35 C34 H34 119.1 . . ?
C34 C35 H35 119.7 . . ?
C34 C35 C36 120.6(5) . . ?
C36 C35 H35 119.7 . . ?
C35 C36 H36 119.8 . . ?
C37 C36 C35 120.4(4) . . ?
C37 C36 H36 119.8 . . ?
C32 C37 H37 119.3 . . ?
C36 C37 C32 121.4(4) . . ?
C36 C37 H37 119.3 . . ?
C39 C38 C10 119.9(3) . . ?
C39 C38 C47 120.1(3) . . ?
C47 C38 C10 119.8(3) . . ?
C38 C39 C40 123.0(3) . . ?
C38 C39 C44 120.0(4) . . ?
C44 C39 C40 117.1(4) . . ?
C39 C40 H40 118.9 . . ?
C41 C40 C39 122.1(4) . . ?
C41 C40 H40 118.9 . . ?
C40 C41 H41 120.1 . . ?
C40 C41 C42 119.7(4) . . ?
C42 C41 H41 120.1 . . ?
C41 C42 H42 119.8 . . ?
C43 C42 C41 120.5(4) . . ?
C43 C42 H42 119.8 . . ?
C42 C43 H43 119.1 . . ?
C42 C43 C44 121.7(4) . . ?
C44 C43 H43 119.1 . . ?
C43 C44 C39 118.9(4) . . ?
C45 C44 C39 118.8(4) . . ?
C45 C44 C43 122.3(4) . . ?
C44 C45 H45 118.9 . . ?
C46 C45 C44 122.3(3) . . ?
C46 C45 H45 118.9 . . ?
C45 C46 C47 119.7(4) . . ?
C45 C46 C51 122.0(4) . . ?
C47 C46 C51 118.3(4) . . ?
C38 C47 C46 119.0(3) . . ?
C38 C47 C48 123.4(3) . . ?
C46 C47 C48 117.6(4) . . ?
C47 C48 H48 119.3 . . ?
C49 C48 C47 121.3(4) . . ?
C49 C48 H48 119.3 . . ?
C48 C49 H49 119.6 . . ?
C48 C49 C50 120.7(4) . . ?
C50 C49 H49 119.6 . . ?
C49 C50 H50 119.9 . . ?
C51 C50 C49 120.3(4) . . ?
C51 C50 H50 119.9 . . ?
C46 C51 H51 119.1 . . ?
C50 C51 C46 121.7(4) . . ?
C50 C51 H51 119.1 . . ?
C4 O1 C9 119.3(2) . . ?
H1SA C1S' H1SB 109.6 . . ?
Cl1' C1S' H1SA 112.0 . . ?
Cl1' C1S' H1SB 112.0 . . ?
Cl1' C1S' Cl2 99.1(5) . . ?
Cl2 C1S' H1SA 112.0 . . ?
Cl2 C1S' H1SB 112.0 . . ?
H1SC C1S H1SD 109.8 . . ?
Cl1 C1S H1SC 112.2 . . ?
Cl1 C1S H1SD 112.2 . . ?
Cl2' C1S H1SC 112.2 . . ?
Cl2' C1S H1SD 112.2 . . ?
Cl2' C1S Cl1 97.9(6) . . ?

loop_
_geom_bond_atom_site_label_1
_geom_bond_atom_site_label_2
_geom_bond_distance
_geom_bond_site_symmetry_2
_geom_bond_publ_flag
C1 C2 1.391(4) . ?
C1 C6 1.383(4) . ?
C1 C14 1.534(5) . ?
C2 H2 0.9300 . ?
C2 C3 1.393(4) . ?
C3 C4 1.380(4) . ?
C3 C7 1.519(4) . ?
C4 C5 1.394(4) . ?
C4 O1 1.377(4) . ?
C5 C6 1.383(4) . ?
C5 C24 1.496(4) . ?
C6 H6 0.9300 . ?
C7 C8 1.519(4) . ?
C7 C18 1.545(5) . ?
C7 C19 1.533(5) . ?
C8 C9 1.384(4) . ?
C8 C13 1.395(4) . ?
C9 C10 1.392(4) . ?
C9 O1 1.381(4) . ?
C10 C11 1.394(4) . ?
C10 C38 1.496(4) . ?
C11 H11 0.9300 . ?
C11 C12 1.389(4) . ?
C12 C13 1.392(4) . ?
C12 C20 1.529(5) . ?
C13 H13 0.9300 . ?
C14 C15 1.479(6) . ?
C14 C16 1.543(7) . ?
C14 C17 1.480(6) . ?
C15 H15A 0.9600 . ?
C15 H15B 0.9600 . ?
C15 H15C 0.9600 . ?
C16 H16A 0.9600 . ?
C16 H16B 0.9600 . ?
C16 H16C 0.9600 . ?
C17 H17A 0.9600 . ?
C17 H17B 0.9600 . ?
C17 H17C 0.9600 . ?
C18 H18A 0.9600 . ?
C18 H18B 0.9600 . ?
C18 H18C 0.9600 . ?
C19 H19A 0.9600 . ?
C19 H19B 0.9600 . ?
C19 H19C 0.9600 . ?
C20 C21 1.530(6) . ?
C20 C22 1.504(6) . ?
C20 C23 1.490(6) . ?
C21 H21A 0.9600 . ?
C21 H21B 0.9600 . ?
C21 H21C 0.9600 . ?
C22 H22A 0.9600 . ?
C22 H22B 0.9600 . ?
C22 H22C 0.9600 . ?
C23 H23A 0.9600 . ?
C23 H23B 0.9600 . ?
C23 H23C 0.9600 . ?
C24 C25 1.406(5) . ?
C24 C33 1.409(5) . ?
C25 C26 1.424(5) . ?
C25 C30 1.443(5) . ?
C26 H26 0.9300 . ?
C26 C27 1.361(5) . ?
C27 H27 0.9300 . ?
C27 C28 1.424(6) . ?
C28 H28 0.9300 . ?
C28 C29 1.323(6) . ?
C29 H29 0.9300 . ?
C29 C30 1.427(6) . ?
C30 C31 1.379(5) . ?
C31 H31 0.9300 . ?
C31 C32 1.382(5) . ?
C32 C33 1.450(5) . ?
C32 C37 1.420(6) . ?
C33 C34 1.420(5) . ?
C34 H34 0.9300 . ?
C34 C35 1.343(5) . ?
C35 H35 0.9300 . ?
C35 C36 1.413(6) . ?
C36 H36 0.9300 . ?
C36 C37 1.340(6) . ?
C37 H37 0.9300 . ?
C38 C39 1.404(5) . ?
C38 C47 1.414(5) . ?
C39 C40 1.428(5) . ?
C39 C44 1.425(5) . ?
C40 H40 0.9300 . ?
C40 C41 1.358(5) . ?
C41 H41 0.9300 . ?
C41 C42 1.411(6) . ?
C42 H42 0.9300 . ?
C42 C43 1.337(6) . ?
C43 H43 0.9300 . ?
C43 C44 1.422(5) . ?
C44 C45 1.390(5) . ?
C45 H45 0.9300 . ?
C45 C46 1.376(5) . ?
C46 C47 1.430(5) . ?
C46 C51 1.430(6) . ?
C47 C48 1.433(5) . ?
C48 H48 0.9300 . ?
C48 C49 1.349(5) . ?
C49 H49 0.9300 . ?
C49 C50 1.409(6) . ?
C50 H50 0.9300 . ?
C50 C51 1.335(6) . ?
C51 H51 0.9300 . ?
C1S' H1SA 0.9700 . ?
C1S' H1SB 0.9700 . ?
C1S' Cl1' 1.783(6) . ?
C1S' Cl2 1.787(6) . ?
C1S H1SC 0.9700 . ?
C1S H1SD 0.9700 . ?
C1S Cl1 1.811(8) . ?
C1S Cl2' 1.810(8) . ?

loop_
_geom_torsion_atom_site_label_1
_geom_torsion_atom_site_label_2
_geom_torsion_atom_site_label_3
_geom_torsion_atom_site_label_4
_geom_torsion
_geom_torsion_site_symmetry_1
_geom_torsion_site_symmetry_2
_geom_torsion_site_symmetry_3
_geom_torsion_site_symmetry_4
_geom_torsion_publ_flag
C1 C2 C3 C4 -0.6(5) . . . . ?
C1 C2 C3 C7 179.7(3) . . . . ?
C2 C1 C6 C5 -0.4(5) . . . . ?
C2 C1 C14 C15 -68.9(6) . . . . ?
C2 C1 C14 C16 48.3(5) . . . . ?
C2 C1 C14 C17 166.9(4) . . . . ?
C2 C3 C4 C5 0.3(5) . . . . ?
C2 C3 C4 O1 179.9(3) . . . . ?
C2 C3 C7 C8 179.9(3) . . . . ?
C2 C3 C7 C18 60.7(4) . . . . ?
C2 C3 C7 C19 -59.3(4) . . . . ?
C3 C4 C5 C6 -0.1(5) . . . . ?
C3 C4 C5 C24 179.1(3) . . . . ?
C3 C4 O1 C9 0.8(5) . . . . ?
C3 C7 C8 C9 -0.6(4) . . . . ?
C3 C7 C8 C13 -179.8(3) . . . . ?
C4 C3 C7 C8 0.2(4) . . . . ?
C4 C3 C7 C18 -119.0(3) . . . . ?
C4 C3 C7 C19 120.9(3) . . . . ?
C4 C5 C6 C1 0.2(5) . . . . ?
C4 C5 C24 C25 -110.3(4) . . . . ?
C4 C5 C24 C33 73.1(4) . . . . ?
C5 C4 O1 C9 -179.5(3) . . . . ?
C5 C24 C25 C26 4.1(5) . . . . ?
C5 C24 C25 C30 -175.6(3) . . . . ?
C5 C24 C33 C32 175.1(3) . . . . ?
C5 C24 C33 C34 -3.5(5) . . . . ?
C6 C1 C2 C3 0.6(5) . . . . ?
C6 C1 C14 C15 109.4(5) . . . . ?
C6 C1 C14 C16 -133.4(4) . . . . ?
C6 C1 C14 C17 -14.8(6) . . . . ?
C6 C5 C24 C25 68.9(4) . . . . ?
C6 C5 C24 C33 -107.8(4) . . . . ?
C7 C3 C4 C5 -179.9(3) . . . . ?
C7 C3 C4 O1 -0.3(5) . . . . ?
C7 C8 C9 C10 -179.1(3) . . . . ?
C7 C8 C9 O1 1.1(5) . . . . ?
C7 C8 C13 C12 179.4(3) . . . . ?
C8 C9 C10 C11 -0.2(5) . . . . ?
C8 C9 C10 C38 178.1(3) . . . . ?
C8 C9 O1 C4 -1.2(5) . . . . ?
C9 C8 C13 C12 0.1(5) . . . . ?
C9 C10 C11 C12 0.1(5) . . . . ?
C9 C10 C38 C39 -109.3(4) . . . . ?
C9 C10 C38 C47 75.0(4) . . . . ?
C10 C9 O1 C4 179.0(3) . . . . ?
C10 C11 C12 C13 0.2(5) . . . . ?
C10 C11 C12 C20 179.6(3) . . . . ?
C10 C38 C39 C40 6.6(5) . . . . ?
C10 C38 C39 C44 -173.1(3) . . . . ?
C10 C38 C47 C46 172.0(3) . . . . ?
C10 C38 C47 C48 -6.3(5) . . . . ?
C11 C10 C38 C39 69.0(4) . . . . ?
C11 C10 C38 C47 -106.6(4) . . . . ?
C11 C12 C13 C8 -0.2(5) . . . . ?
C11 C12 C20 C21 -124.9(4) . . . . ?
C11 C12 C20 C22 119.0(5) . . . . ?
C11 C12 C20 C23 -4.3(6) . . . . ?
C13 C8 C9 C10 0.1(5) . . . . ?
C13 C8 C9 O1 -179.6(3) . . . . ?
C13 C12 C20 C21 54.6(5) . . . . ?
C13 C12 C20 C22 -61.5(5) . . . . ?
C13 C12 C20 C23 175.2(4) . . . . ?
C14 C1 C2 C3 179.0(3) . . . . ?
C14 C1 C6 C5 -178.7(4) . . . . ?
C18 C7 C8 C9 118.7(3) . . . . ?
C18 C7 C8 C13 -60.5(4) . . . . ?
C19 C7 C8 C9 -121.2(4) . . . . ?
C19 C7 C8 C13 59.6(4) . . . . ?
C20 C12 C13 C8 -179.7(3) . . . . ?
C24 C5 C6 C1 -179.0(3) . . . . ?
C24 C25 C26 C27 -179.2(3) . . . . ?
C24 C25 C30 C29 179.0(3) . . . . ?
C24 C25 C30 C31 0.0(5) . . . . ?
C24 C33 C34 C35 178.4(4) . . . . ?
C25 C24 C33 C32 -1.5(5) . . . . ?
C25 C24 C33 C34 179.9(3) . . . . ?
C25 C26 C27 C28 0.3(6) . . . . ?
C25 C30 C31 C32 -0.5(5) . . . . ?
C26 C25 C30 C29 -0.8(5) . . . . ?
C26 C25 C30 C31 -179.7(3) . . . . ?
C26 C27 C28 C29 -0.9(6) . . . . ?
C27 C28 C29 C30 0.6(7) . . . . ?
C28 C29 C30 C25 0.2(6) . . . . ?
C28 C29 C30 C31 179.1(4) . . . . ?
C29 C30 C31 C32 -179.4(4) . . . . ?
C30 C25 C26 C27 0.5(5) . . . . ?
C30 C31 C32 C33 0.0(6) . . . . ?
C30 C31 C32 C37 178.6(4) . . . . ?
C31 C32 C33 C24 1.0(5) . . . . ?
C31 C32 C33 C34 179.7(4) . . . . ?
C31 C32 C37 C36 -179.3(4) . . . . ?
C32 C33 C34 C35 -0.1(6) . . . . ?
C33 C24 C25 C26 -179.2(3) . . . . ?
C33 C24 C25 C30 1.0(5) . . . . ?
C33 C32 C37 C36 -0.7(6) . . . . ?
C33 C34 C35 C36 -1.1(7) . . . . ?
C34 C35 C36 C37 1.5(8) . . . . ?
C35 C36 C37 C32 -0.6(8) . . . . ?
C37 C32 C33 C24 -177.6(3) . . . . ?
C37 C32 C33 C34 1.0(5) . . . . ?
C38 C10 C11 C12 -178.3(3) . . . . ?
C38 C39 C40 C41 -178.9(4) . . . . ?
C38 C39 C44 C43 179.4(3) . . . . ?
C38 C39 C44 C45 0.3(5) . . . . ?
C38 C47 C48 C49 178.1(4) . . . . ?
C39 C38 C47 C46 -3.7(5) . . . . ?
C39 C38 C47 C48 178.0(3) . . . . ?
C39 C40 C41 C42 -0.1(6) . . . . ?
C39 C44 C45 C46 -2.2(6) . . . . ?
C40 C39 C44 C43 -0.4(5) . . . . ?
C40 C39 C44 C45 -179.4(3) . . . . ?
C40 C41 C42 C43 -1.2(7) . . . . ?
C41 C42 C43 C44 1.7(7) . . . . ?
C42 C43 C44 C39 -0.9(6) . . . . ?
C42 C43 C44 C45 178.1(4) . . . . ?
C43 C44 C45 C46 178.8(4) . . . . ?
C44 C39 C40 C41 0.8(5) . . . . ?
C44 C45 C46 C47 1.1(6) . . . . ?
C44 C45 C46 C51 -179.8(4) . . . . ?
C45 C46 C47 C38 1.9(5) . . . . ?
C45 C46 C47 C48 -179.7(3) . . . . ?
C45 C46 C51 C50 180.0(4) . . . . ?
C46 C47 C48 C49 -0.3(6) . . . . ?
C47 C38 C39 C40 -177.7(3) . . . . ?
C47 C38 C39 C44 2.6(5) . . . . ?
C47 C46 C51 C50 -0.9(6) . . . . ?
C47 C48 C49 C50 -0.8(7) . . . . ?
C48 C49 C50 C51 1.1(8) . . . . ?
C49 C50 C51 C46 -0.3(7) . . . . ?
C51 C46 C47 C38 -177.3(3) . . . . ?
C51 C46 C47 C48 1.1(5) . . . . ?
O1 C4 C5 C6 -179.8(3) . . . . ?
O1 C4 C5 C24 -0.6(5) . . . . ?
O1 C9 C10 C11 179.6(3) . . . . ?
O1 C9 C10 C38 -2.1(5) . . . . ?
